data_7701103
loop_
_publ_author_name
'Wozniak, Derek I.'
'Hicks, Andrew J.'
'Sabbers, William A.'
'Dobereiner, Graham E.'

_publ_section_title
;
 Imidazolyl-phenyl (IMP) anions: a modular structure for tuning solubility
 and coordinating ability.
;
_journal_issue 37
_journal_name_full 'Dalton transactions (Cambridge, England : 2003)'
_journal_page_first 14138
_journal_page_last 14155
_journal_paper_doi 10.1039/c9dt03511g
_journal_volume 48
_journal_year 2019
_chemical_formula_sum 'C64 H46 B2 F30 N3 Na O4'
_chemical_formula_weight 1535.65
_space_group_crystal_system monoclinic
_space_group_IT_number 4
_space_group_name_Hall 'P 2yb'
_space_group_name_H-M_alt 'P 1 21 1'
_symmetry_space_group_name_Hall 'P 2yb'
_symmetry_space_group_name_H-M 'P 1 21 1'
_atom_sites_solution_hydrogens geom
_audit_creation_method SHELXL-2018/3
_audit_update_record
;
2019-05-30 deposited with the CCDC.    2019-09-02 downloaded from the CCDC.
;
_cell_angle_alpha 90
_cell_angle_beta 111.618(3)
_cell_angle_gamma 90
_cell_formula_units_Z 2
_cell_length_a 12.1872(17)
_cell_length_b 19.000(3)
_cell_length_c 14.971(2)
_cell_measurement_temperature 100(2)
_cell_volume 3222.8(8)
_computing_structure_refinement 'SHELXL-2018/3 (Sheldrick, 2018)'
_computing_structure_solution 'SHELXT 2014/4 (Sheldrick, 2014)'
_diffrn_ambient_temperature 100(2)
_diffrn_measured_fraction_theta_full 1.000
_diffrn_measured_fraction_theta_max 0.995
_diffrn_radiation_type MoK\a
_diffrn_radiation_wavelength 0.71073
_diffrn_reflns_av_R_equivalents 0.0329
_diffrn_reflns_av_unetI/netI 0.0489
_diffrn_reflns_Laue_measured_fraction_full 1.000
_diffrn_reflns_Laue_measured_fraction_max 0.995
_diffrn_reflns_limit_h_max 16
_diffrn_reflns_limit_h_min -16
_diffrn_reflns_limit_k_max 25
_diffrn_reflns_limit_k_min -14
_diffrn_reflns_limit_l_max 19
_diffrn_reflns_limit_l_min -19
_diffrn_reflns_number 30324
_diffrn_reflns_point_group_measured_fraction_full 0.837
_diffrn_reflns_point_group_measured_fraction_max 0.813
_diffrn_reflns_theta_full 25.242
_diffrn_reflns_theta_max 27.907
_diffrn_reflns_theta_min 1.797
_exptl_absorpt_coefficient_mu 0.163
_exptl_crystal_density_diffrn 1.582
_exptl_crystal_F_000 1548
_refine_diff_density_max 0.854
_refine_diff_density_min -0.465
_refine_diff_density_rms 0.077
_refine_ls_abs_structure_details
;
 Flack x determined using 2567 quotients [(I+)-(I-)]/[(I+)+(I-)]
 (Parsons, Flack and Wagner, Acta Cryst. B69 (2013) 249-259).
;
_refine_ls_abs_structure_Flack 0.2(2)
_refine_ls_extinction_method none
_refine_ls_goodness_of_fit_ref 1.034
_refine_ls_hydrogen_treatment constr
_refine_ls_matrix_type full
_refine_ls_number_parameters 939
_refine_ls_number_reflns 12545
_refine_ls_number_restraints 122
_refine_ls_restrained_S_all 1.094
_refine_ls_R_factor_all 0.1100
_refine_ls_R_factor_gt 0.0753
_refine_ls_shift/su_max 0.000
_refine_ls_shift/su_mean 0.000
_refine_ls_structure_factor_coef Fsqd
_refine_ls_weighting_details 'w=1/[\s^2^(Fo^2^)+(0.1566P)^2^+0.6005P] where P=(Fo^2^+2Fc^2^)/3'
_refine_ls_weighting_scheme calc
_refine_ls_wR_factor_gt 0.2094
_refine_ls_wR_factor_ref 0.2399
_reflns_Friedel_coverage 0.587
_reflns_Friedel_fraction_full 0.663
_reflns_Friedel_fraction_max 0.620
_reflns_number_gt 8360
_reflns_number_total 12545
_reflns_threshold_expression 'I > 2\s(I)'
_cod_data_source_file c9dt03511g3.cif
_cod_data_source_block mo_5999_0m_a
_cod_depositor_comments 'Adding full bibliography for 7701086--7701108.cif.'
_cod_original_cell_volume 3222.9(8)
_cod_database_code 7701103
_shelx_shelxl_version_number 2018/3
_shelx_space_group_comment
;
The symmetry employed for this shelxl refinement is uniquely defined
by the following loop, which should always be used as a source of
symmetry information in preference to the above space-group names.
They are only intended as comments.
;

loop_
_space_group_symop_operation_xyz
'x, y, z'
'-x, y+1/2, -z'

loop_
_atom_site_label
_atom_site_type_symbol
_atom_site_fract_x
_atom_site_fract_y
_atom_site_fract_z
_atom_site_U_iso_or_equiv
_atom_site_adp_type
_atom_site_occupancy
_atom_site_site_symmetry_order
_atom_site_calc_flag
_atom_site_refinement_flags_posn
_atom_site_refinement_flags_adp
F11 F 0.6425(4) 0.2717(8) 0.4023(3) 0.0473(9) Uani 1 1 d . .
F10 F 0.6158(3) 0.3889(8) 0.5084(2) 0.0412(8) Uani 1 1 d . .
F20 F 0.8588(3) 0.4449(8) 0.6258(3) 0.0476(9) Uani 1 1 d . .
F16 F 0.7373(3) 0.6807(8) 0.5412(3) 0.0468(9) Uani 1 1 d . .
F6 F 0.2827(3) 0.3458(8) 0.2265(3) 0.0611(12) Uani 1 1 d . .
F30 F 1.0157(3) 0.5240(8) 0.3874(4) 0.0568(11) Uani 1 1 d . .
F1 F 0.3034(3) 0.4867(8) 0.2475(3) 0.0573(10) Uani 1 1 d . .
F21 F 0.7877(4) 0.5812(8) 0.2793(3) 0.0576(11) Uani 1 1 d . .
F9 F 0.4914(4) 0.3600(8) 0.6135(3) 0.0620(12) Uani 1 1 d . .
F19 F 0.7492(4) 0.4464(8) 0.7497(3) 0.0653(12) Uani 1 1 d . .
F25 F 0.9752(3) 0.6827(8) 0.5862(5) 0.0782(16) Uani 1 1 d . .
F5 F 0.6151(4) 0.4272(8) 0.1450(3) 0.0697(13) Uani 1 1 d . .
F17 F 0.6368(4) 0.6821(8) 0.6687(3) 0.0625(11) Uani 1 1 d . .
N2 N 0.6502(4) 0.4229(8) 0.3444(3) 0.0320(10) Uani 1 1 d . .
F26 F 1.0371(3) 0.5407(8) 0.7113(3) 0.0703(14) Uani 1 1 d . .
F29 F 1.2435(4) 0.4910(8) 0.4522(5) 0.0785(15) Uani 1 1 d . .
F12 F 0.6498(5) 0.1405(8) 0.3492(4) 0.0740(14) Uani 1 1 d . .
F8 F 0.2614(5) 0.3244(8) 0.5320(5) 0.0850(17) Uani 1 1 d . .
N1 N 0.2380(4) 0.7096(8) 0.3273(4) 0.0457(13) Uani 1 1 d . .
F15 F 0.4192(4) 0.3326(8) 0.0804(3) 0.0775(15) Uani 1 1 d . .
F7 F 0.1587(4) 0.3144(8) 0.3373(5) 0.0822(16) Uani 1 1 d . .
N3 N 0.7960(4) 0.4924(8) 0.4301(4) 0.0339(10) Uani 1 1 d . .
F18 F 0.6365(5) 0.5651(8) 0.7726(4) 0.0836(16) Uani 1 1 d . .
F24 F 0.9914(5) 0.8040(8) 0.5029(7) 0.118(3) Uani 1 1 d . .
F2 F 0.2256(5) 0.5779(9) 0.1059(5) 0.0954(19) Uani 1 1 d . .
C3 C 0.6779(4) 0.4857(8) 0.3870(4) 0.0298(10) Uani 1 1 d . .
F22 F 0.7969(6) 0.7027(9) 0.1965(5) 0.108(3) Uani 1 1 d . .
F28 F 1.3707(4) 0.4829(8) 0.6425(6) 0.100(2) Uani 1 1 d . .
C2 C 0.7568(5) 0.3885(8) 0.3606(4) 0.0361(12) Uani 1 1 d . .
H2 H 0.765593 0.342733 0.338617 0.043 Uiso 1 1 calc R U
F27 F 1.2606(4) 0.5064(9) 0.7718(5) 0.109(2) Uani 1 1 d . .
F14 F 0.4264(5) 0.2008(9) 0.0311(4) 0.108(2) Uani 1 1 d . .
C7 C 0.4343(5) 0.6495(8) 0.3878(5) 0.0382(13) Uani 1 1 d . .
C23 C 0.7489(6) 0.5046(9) 0.7000(5) 0.0484(16) Uani 1 1 d . .
C5 C 0.5373(4) 0.5423(9) 0.4540(4) 0.0323(11) Uani 1 1 d . .
H5 H 0.553682 0.505774 0.500358 0.039 Uiso 1 1 calc R U
C24 C 0.8053(5) 0.5059(9) 0.6344(5) 0.0436(14) Uani 1 1 d . .
C42 C 0.5024(6) 0.3737(8) 0.4599(5) 0.0425(14) Uani 1 1 d . .
C6 C 0.4610(5) 0.5963(8) 0.4540(4) 0.0360(12) Uani 1 1 d . .
H6 H 0.426175 0.596356 0.501296 0.043 Uiso 1 1 calc R U
C4 C 0.5906(4) 0.5419(8) 0.3851(4) 0.0326(12) Uani 1 1 d . .
C19 C 0.8094(4) 0.5634(8) 0.5798(4) 0.0378(13) Uani 1 1 d . .
C14 C 0.8335(6) 0.6356(9) 0.3399(7) 0.057(2) Uani 1 1 d . .
C29 C 1.1910(6) 0.5026(9) 0.5149(8) 0.069(3) Uani 1 1 d . .
F13 F 0.5415(7) 0.1021(8) 0.1630(6) 0.110(2) Uani 1 1 d . .
C1 C 0.8436(5) 0.4307(8) 0.4118(4) 0.0373(13) Uani 1 1 d . .
H1 H 0.925374 0.420145 0.432580 0.045 Uiso 1 1 calc R U
C32 C 0.5899(6) 0.2578(9) 0.3077(5) 0.0441(15) Uani 1 1 d . .
C44 C 0.5180(7) 0.4630(9) 0.1385(5) 0.061(2) Uani 1 1 d . .
C38 C 0.3368(6) 0.3523(9) 0.3232(5) 0.0479(16) Uani 1 1 d . .
C40 C 0.3239(7) 0.3383(9) 0.4768(6) 0.0554(19) Uani 1 1 d . .
C17 C 0.9390(8) 0.7487(9) 0.4485(13) 0.088(4) Uani 1 1 d . .
F23 F 0.8996(6) 0.8174(8) 0.3108(8) 0.148(4) Uani 1 1 d . .
C13 C 0.8730(5) 0.6264(8) 0.4390(6) 0.0473(17) Uani 1 1 d . .
O3 O 0.0335(7) 0.3065(10) -0.0662(6) 0.107(3) Uani 1 1 d . .
C43 C 0.4618(5) 0.4484(9) 0.2015(4) 0.0463(15) Uani 1 1 d . .
C9 C 0.5617(5) 0.5948(9) 0.3164(5) 0.0418(14) Uani 1 1 d . .
H9 H 0.595436 0.594456 0.268412 0.050 Uiso 1 1 calc R U
C30 C 1.0723(6) 0.5194(9) 0.4839(7) 0.058(2) Uani 1 1 d . .
C18 C 0.9275(5) 0.6858(9) 0.4867(8) 0.064(2) Uani 1 1 d . .
F4 F 0.5433(7) 0.5247(9) 0.0101(5) 0.127(3) Uani 1 1 d . .
C41 C 0.4400(7) 0.3570(9) 0.5187(5) 0.0483(16) Uani 1 1 d . .
C20 C 0.7501(5) 0.6216(9) 0.5942(5) 0.0422(14) Uani 1 1 d . .
C8 C 0.4842(5) 0.6481(9) 0.3170(4) 0.0400(13) Uani 1 1 d . .
H8 H 0.464841 0.683782 0.269234 0.048 Uiso 1 1 calc R U
C39 C 0.2725(6) 0.3349(9) 0.3796(7) 0.058(2) Uani 1 1 d . .
C33 C 0.5947(7) 0.1881(9) 0.2836(6) 0.0535(18) Uani 1 1 d . .
C22 C 0.6933(6) 0.5653(9) 0.7126(5) 0.0538(17) Uani 1 1 d . .
C10 C 0.3612(6) 0.7113(9) 0.3933(5) 0.0524(17) Uani 1 1 d . .
H10A H 0.362738 0.714774 0.459764 0.063 Uiso 1 1 calc R U
H10B H 0.398261 0.754552 0.380420 0.063 Uiso 1 1 calc R U
C37 C 0.4522(5) 0.3740(8) 0.3599(5) 0.0379(13) Uani 1 1 d . .
F3 F 0.3414(8) 0.6005(9) -0.0148(5) 0.133(3) Uani 1 1 d . .
C48 C 0.3640(6) 0.4910(9) 0.1881(5) 0.0517(16) Uani 1 1 d . .
C12 C 0.1787(6) 0.7745(9) 0.3386(6) 0.0558(18) Uani 1 1 d . .
H12A H 0.192156 0.781574 0.406700 0.084 Uiso 1 1 calc R U
H12B H 0.093755 0.770576 0.301783 0.084 Uiso 1 1 calc R U
H12C H 0.210585 0.814653 0.314917 0.084 Uiso 1 1 calc R U
C34 C 0.5430(8) 0.1673(9) 0.1896(7) 0.068(2) Uani 1 1 d . .
C28 C 1.2556(6) 0.4966(9) 0.6127(9) 0.077(3) Uani 1 1 d . .
C21 C 0.6950(6) 0.6231(9) 0.6602(5) 0.0496(16) Uani 1 1 d . .
C15 C 0.8413(7) 0.6997(9) 0.2966(9) 0.080(3) Uani 1 1 d . .
C35 C 0.4819(8) 0.2194(10) 0.1223(7) 0.073(3) Uani 1 1 d . .
C26 C 1.0820(6) 0.5266(9) 0.6412(7) 0.062(2) Uani 1 1 d . .
C25 C 1.0111(5) 0.5308(9) 0.5453(6) 0.0478(16) Uani 1 1 d . .
C31 C 0.5337(5) 0.3112(9) 0.2447(4) 0.0420(14) Uani 1 1 d . .
C16 C 0.8938(9) 0.7565(9) 0.3543(14) 0.103(5) Uani 1 1 d . .
C36 C 0.4796(7) 0.2880(9) 0.1509(6) 0.060(2) Uani 1 1 d . .
C27 C 1.1988(6) 0.5100(9) 0.6739(7) 0.072(3) Uani 1 1 d . .
O4 O -0.0432(11) 0.2303(11) 0.0894(8) 0.1413(9) Uani 1 1 d . U
C11 C 0.1777(8) 0.6485(9) 0.3489(11) 0.099(4) Uani 1 1 d . .
H11A H 0.226469 0.606314 0.355500 0.149 Uiso 1 1 calc R U
H11B H 0.101353 0.641572 0.296563 0.149 Uiso 1 1 calc R U
H11C H 0.165249 0.656794 0.409079 0.149 Uiso 1 1 calc R U
O2 O -0.0479(14) 0.6340(14) 0.0465(13) 0.2026(11) Uani 1 1 d . U
C47 C 0.3235(7) 0.5407(10) 0.1143(7) 0.074(3) Uani 1 1 d . .
Na1 Na 0.2029(10) 0.7314(10) 0.1370(6) 0.189(4) Uani 1 1 d . .
C45 C 0.4824(9) 0.5133(10) 0.0673(6) 0.085(3) Uani 1 1 d . .
B02D B 0.8701(5) 0.5546(9) 0.4979(6) 0.0412(16) Uani 1 1 d . .
B02E B 0.5229(5) 0.3903(9) 0.2865(5) 0.0355(14) Uani 1 1 d . .
C46 C 0.3835(10) 0.5524(10) 0.0552(7) 0.092(4) Uani 1 1 d . .
C59 C 0.1546(10) 0.3168(11) -0.0291(9) 0.100(4) Uani 1 1 d . .
H59A H 0.193639 0.281495 -0.056022 0.120 Uiso 1 1 calc R U
H59B H 0.185391 0.311285 0.041673 0.120 Uiso 1 1 calc R U
C63 C -0.1588(18) 0.2012(13) 0.1767(13) 0.1414(9) Uani 1 1 d . U
H63A H -0.153046 0.179252 0.238196 0.170 Uiso 1 1 calc R U
H63B H -0.237913 0.191821 0.127541 0.170 Uiso 1 1 calc R U
C61 C -0.0834(18) 0.2925(13) 0.1097(13) 0.1414(9) Uani 1 1 d . U
H61A H -0.145892 0.311306 0.051418 0.170 Uiso 1 1 calc R U
H61B H -0.018171 0.327138 0.131571 0.170 Uiso 1 1 calc R U
C58 C 0.1808(14) 0.3921(14) -0.0561(16) 0.158(8) Uani 1 1 d . .
H58A H 0.242689 0.415244 -0.001185 0.190 Uiso 1 1 calc R U
H58B H 0.206332 0.391150 -0.111632 0.190 Uiso 1 1 calc R U
C64 C -0.0665(18) 0.1769(14) 0.1459(13) 0.1414(9) Uani 1 1 d . U
H64A H 0.005652 0.166577 0.202478 0.170 Uiso 1 1 calc R U
H64B H -0.091558 0.133246 0.107722 0.170 Uiso 1 1 calc R U
C60 C -0.0197(11) 0.3722(11) -0.1017(12) 0.119(5) Uani 1 1 d . .
H60A H -0.078891 0.383090 -0.072859 0.142 Uiso 1 1 calc R U
H60B H -0.061550 0.368736 -0.172133 0.142 Uiso 1 1 calc R U
C62 C -0.1327(18) 0.2805(14) 0.1884(13) 0.1414(9) Uani 1 1 d . U
H62A H -0.205244 0.308265 0.177098 0.170 Uiso 1 1 calc R U
H62B H -0.073765 0.291728 0.252794 0.170 Uiso 1 1 calc R U
C53 C -0.022(2) 0.5843(14) 0.1267(18) 0.2026(11) Uani 1 1 d D U
H53A H -0.032668 0.607330 0.182263 0.243 Uiso 1 1 calc R U
H53B H 0.060596 0.567521 0.147041 0.243 Uiso 1 1 calc R U
C54 C -0.148(2) 0.6186(19) -0.0274(17) 0.2026(11) Uani 1 1 d . U
H54A H -0.134920 0.619642 -0.088887 0.243 Uiso 1 1 calc R U
H54B H -0.211121 0.652448 -0.030996 0.243 Uiso 1 1 calc R U
C57 C 0.0646(17) 0.4291(15) -0.081(2) 0.190(11) Uani 1 1 d . .
H57A H 0.062792 0.457768 -0.026384 0.227 Uiso 1 1 calc R U
H57B H 0.048709 0.459854 -0.137727 0.227 Uiso 1 1 calc R U
C55 C -0.184(2) 0.5355(19) -0.0031(17) 0.2026(11) Uani 1 1 d . U
H55A H -0.267041 0.533265 -0.008606 0.243 Uiso 1 1 calc R U
H55B H -0.171096 0.500805 -0.047711 0.243 Uiso 1 1 calc R U
C56 C -0.1077(19) 0.5226(13) 0.0912(17) 0.2026(11) Uani 1 1 d D U
H56A H -0.063097 0.478569 0.093773 0.243 Uiso 1 1 calc R U
H56B H -0.153857 0.516820 0.132965 0.243 Uiso 1 1 calc R U
O1 O 0.3989(14) 0.7896(13) 0.1093(13) 0.2090(10) Uani 1 1 d D U
C52 C 0.3746(18) 0.8595(15) 0.0995(19) 0.2090(10) Uani 1 1 d D U
H52A H 0.317346 0.871244 0.129980 0.251 Uiso 1 1 calc R U
H52B H 0.338241 0.871477 0.030405 0.251 Uiso 1 1 calc R U
C49 C 0.5289(12) 0.78347(11) 0.1591(19) 0.2090(10) Uani 1 1 d D U
H49A H 0.547249 0.760113 0.222087 0.251 Uiso 1 1 calc R U
H49B H 0.561995 0.754404 0.120195 0.251 Uiso 1 1 calc R U
C50 C 0.5792(15) 0.8495(10) 0.1725(19) 0.2090(10) Uani 1 1 d D U
H50A H 0.627762 0.855356 0.132568 0.251 Uiso 1 1 calc R U
H50B H 0.630460 0.856364 0.240706 0.251 Uiso 1 1 calc R U
C51 C 0.4817(12) 0.90120(10) 0.144(2) 0.2090(10) Uani 1 1 d D U
H51A H 0.479351 0.926921 0.200638 0.251 Uiso 1 1 calc R U
H51B H 0.491137 0.935623 0.097565 0.251 Uiso 1 1 calc R U

loop_
_atom_site_aniso_label
_atom_site_aniso_U_11
_atom_site_aniso_U_22
_atom_site_aniso_U_33
_atom_site_aniso_U_23
_atom_site_aniso_U_13
_atom_site_aniso_U_12
F11 0.073(2) 0.027(2) 0.0491(19) -0.0001(16) 0.0309(18) 0.0051(18)
F10 0.0466(18) 0.031(2) 0.0486(18) -0.0004(16) 0.0206(15) 0.0022(16)
F20 0.0443(18) 0.030(2) 0.062(2) -0.0019(17) 0.0126(16) 0.0043(16)
F16 0.0361(16) 0.026(2) 0.076(2) -0.0059(18) 0.0184(16) 0.0020(15)
F6 0.0404(18) 0.053(3) 0.082(3) -0.021(2) 0.0127(19) -0.0122(19)
F30 0.0412(18) 0.035(2) 0.104(3) 0.005(2) 0.038(2) 0.0092(16)
F1 0.0381(17) 0.046(3) 0.079(3) -0.008(2) 0.0114(17) 0.0029(18)
F21 0.053(2) 0.047(3) 0.086(3) 0.022(2) 0.042(2) 0.014(2)
F9 0.094(3) 0.043(3) 0.070(3) 0.004(2) 0.055(2) 0.009(2)
F19 0.080(3) 0.055(3) 0.064(2) 0.010(2) 0.029(2) 0.010(2)
F25 0.0343(19) 0.033(2) 0.155(5) -0.033(3) 0.020(3) -0.0063(17)
F5 0.076(3) 0.082(4) 0.061(2) 0.026(2) 0.037(2) 0.019(3)
F17 0.059(2) 0.050(3) 0.082(3) -0.018(2) 0.030(2) 0.011(2)
N2 0.030(2) 0.024(3) 0.044(2) -0.002(2) 0.0154(18) -0.0016(19)
F26 0.0358(18) 0.069(3) 0.086(3) -0.020(3) -0.0019(19) 0.011(2)
F29 0.050(2) 0.040(3) 0.163(5) 0.009(3) 0.060(3) 0.010(2)
F12 0.124(4) 0.028(2) 0.097(3) 0.000(2) 0.072(3) 0.008(3)
F8 0.094(3) 0.055(3) 0.145(4) -0.013(3) 0.091(4) -0.016(3)
N1 0.032(2) 0.038(3) 0.070(3) 0.011(3) 0.021(2) 0.013(2)
F15 0.073(3) 0.093(4) 0.050(2) -0.019(3) 0.003(2) 0.017(3)
F7 0.051(2) 0.063(3) 0.139(4) -0.021(3) 0.043(3) -0.026(2)
N3 0.030(2) 0.018(2) 0.055(3) 0.001(2) 0.0179(19) 0.0013(19)
F18 0.099(4) 0.083(4) 0.083(3) -0.001(3) 0.050(3) 0.013(3)
F24 0.052(2) 0.025(3) 0.280(9) -0.018(4) 0.066(4) -0.011(2)
F2 0.067(3) 0.076(4) 0.113(4) 0.017(3) -0.003(3) 0.032(3)
C3 0.029(2) 0.022(3) 0.039(2) 0.002(2) 0.013(2) 0.000(2)
F22 0.111(4) 0.089(5) 0.163(6) 0.082(5) 0.098(4) 0.055(4)
F28 0.034(2) 0.062(4) 0.185(6) -0.023(4) 0.017(3) 0.013(2)
C2 0.035(3) 0.025(3) 0.052(3) 0.000(3) 0.020(2) 0.004(2)
F27 0.041(2) 0.105(5) 0.137(5) -0.041(4) -0.018(3) 0.025(3)
F14 0.091(4) 0.131(6) 0.082(3) -0.071(4) 0.009(3) 0.004(4)
C7 0.027(2) 0.026(3) 0.057(3) -0.009(3) 0.011(2) 0.003(2)
C23 0.042(3) 0.043(4) 0.055(4) -0.004(3) 0.010(3) 0.001(3)
C5 0.027(2) 0.028(3) 0.040(3) -0.002(2) 0.010(2) -0.002(2)
C24 0.034(3) 0.038(4) 0.052(3) -0.003(3) 0.008(2) 0.008(3)
C42 0.061(4) 0.018(3) 0.061(4) 0.000(3) 0.038(3) 0.001(3)
C6 0.033(2) 0.034(3) 0.041(3) -0.004(3) 0.013(2) 0.002(2)
C4 0.024(2) 0.023(3) 0.050(3) -0.005(2) 0.014(2) -0.003(2)
C19 0.024(2) 0.026(3) 0.051(3) -0.004(3) 0.000(2) -0.002(2)
C14 0.038(3) 0.034(4) 0.115(6) 0.027(4) 0.045(4) 0.015(3)
C29 0.029(3) 0.024(4) 0.160(9) -0.005(4) 0.042(4) 0.003(3)
F13 0.132(5) 0.071(4) 0.150(6) -0.059(4) 0.078(5) -0.017(4)
C1 0.032(2) 0.026(3) 0.056(3) -0.002(3) 0.019(2) 0.002(2)
C32 0.054(3) 0.036(4) 0.051(3) -0.016(3) 0.030(3) -0.010(3)
C44 0.057(4) 0.067(6) 0.048(4) 0.011(4) 0.007(3) 0.006(4)
C38 0.044(3) 0.032(4) 0.066(4) -0.014(3) 0.019(3) -0.011(3)
C40 0.070(4) 0.035(4) 0.083(5) -0.001(4) 0.054(4) -0.001(3)
C17 0.041(4) 0.023(4) 0.213(13) -0.005(6) 0.061(6) -0.004(3)
F23 0.102(4) 0.053(4) 0.342(12) 0.088(6) 0.143(7) 0.035(3)
C13 0.028(3) 0.023(3) 0.098(5) 0.001(3) 0.032(3) 0.005(2)
O3 0.080(5) 0.107(7) 0.116(6) -0.003(5) 0.013(4) 0.005(5)
C43 0.039(3) 0.046(4) 0.045(3) -0.001(3) 0.004(2) -0.004(3)
C9 0.028(2) 0.042(4) 0.058(3) 0.004(3) 0.018(2) 0.001(3)
C30 0.033(3) 0.023(3) 0.119(7) -0.005(4) 0.030(4) -0.002(3)
C18 0.024(3) 0.029(4) 0.137(8) -0.004(5) 0.027(4) -0.002(3)
F4 0.148(6) 0.154(8) 0.096(4) 0.077(5) 0.065(4) 0.045(6)
C41 0.070(4) 0.029(3) 0.061(4) 0.000(3) 0.041(3) 0.003(3)
C20 0.030(3) 0.033(4) 0.054(3) -0.013(3) 0.004(2) -0.003(2)
C8 0.035(3) 0.032(3) 0.047(3) 0.005(3) 0.008(2) 0.008(3)
C39 0.040(3) 0.027(4) 0.113(6) -0.004(4) 0.034(4) -0.014(3)
C33 0.071(4) 0.032(4) 0.075(5) -0.010(4) 0.047(4) -0.006(3)
C22 0.052(4) 0.053(5) 0.057(4) -0.005(4) 0.021(3) 0.003(3)
C10 0.040(3) 0.041(4) 0.065(4) -0.012(3) 0.007(3) 0.009(3)
C37 0.037(3) 0.024(3) 0.060(3) -0.008(3) 0.026(3) -0.003(2)
F3 0.145(6) 0.132(8) 0.100(4) 0.058(5) 0.020(4) 0.042(6)
C48 0.040(3) 0.045(4) 0.058(4) -0.004(3) 0.004(3) -0.003(3)
C12 0.050(4) 0.046(4) 0.077(5) 0.014(4) 0.030(3) 0.022(3)
C34 0.075(5) 0.047(5) 0.099(6) -0.037(5) 0.052(5) -0.016(4)
C28 0.027(3) 0.041(5) 0.152(9) -0.021(5) 0.021(4) 0.007(3)
C21 0.043(3) 0.045(4) 0.057(4) -0.014(3) 0.014(3) 0.007(3)
C15 0.057(4) 0.059(6) 0.156(9) 0.047(6) 0.076(5) 0.030(4)
C35 0.059(4) 0.085(7) 0.074(5) -0.051(5) 0.024(4) -0.014(5)
C26 0.035(3) 0.037(4) 0.101(6) -0.016(4) 0.008(4) 0.001(3)
C25 0.029(3) 0.022(3) 0.094(5) -0.007(3) 0.024(3) 0.000(2)
C31 0.045(3) 0.038(4) 0.046(3) -0.012(3) 0.020(3) -0.010(3)
C16 0.056(5) 0.031(5) 0.256(17) 0.045(8) 0.097(8) 0.017(4)
C36 0.051(4) 0.064(6) 0.062(4) -0.019(4) 0.016(3) -0.005(4)
C27 0.038(3) 0.040(5) 0.112(7) -0.023(5) -0.001(4) 0.003(3)
O4 0.1662(14) 0.1377(14) 0.1339(14) 0.0132(15) 0.0714(11) 0.0185(14)
C11 0.057(5) 0.042(5) 0.219(14) 0.008(7) 0.075(7) 0.002(4)
O2 0.1615(17) 0.2260(16) 0.1843(16) -0.0626(15) 0.0216(16) -0.0262(15)
C47 0.057(4) 0.057(6) 0.080(5) 0.004(5) -0.008(4) 0.010(4)
Na1 0.254(10) 0.170(9) 0.156(6) 0.019(5) 0.092(6) 0.052(7)
C45 0.090(6) 0.096(8) 0.062(5) 0.040(5) 0.019(4) 0.024(6)
B02D 0.024(3) 0.023(4) 0.073(5) -0.005(3) 0.014(3) 0.001(3)
B02E 0.033(3) 0.032(4) 0.041(3) -0.005(3) 0.014(2) -0.009(3)
C46 0.097(7) 0.101(9) 0.060(5) 0.046(6) 0.007(5) 0.019(7)
C59 0.076(6) 0.104(10) 0.103(7) 0.001(7) 0.014(6) 0.019(6)
C63 0.1662(14) 0.1377(14) 0.1339(14) 0.0132(15) 0.0714(11) 0.0185(14)
C61 0.1662(14) 0.1377(14) 0.1339(14) 0.0132(15) 0.0714(11) 0.0185(14)
C58 0.098(9) 0.147(18) 0.189(17) 0.048(14) 0.005(10) -0.022(11)
C64 0.1662(14) 0.1377(14) 0.1339(14) 0.0132(15) 0.0714(11) 0.0185(14)
C60 0.067(6) 0.102(11) 0.156(12) -0.033(10) 0.004(7) 0.013(7)
C62 0.1662(14) 0.1377(14) 0.1339(14) 0.0132(15) 0.0714(11) 0.0185(14)
C53 0.1615(17) 0.2260(16) 0.1843(16) -0.0626(15) 0.0216(16) -0.0262(15)
C54 0.1615(17) 0.2260(16) 0.1843(16) -0.0626(15) 0.0216(16) -0.0262(15)
C57 0.128(14) 0.135(18) 0.31(3) 0.08(2) 0.091(18) 0.033(14)
C55 0.1615(17) 0.2260(16) 0.1843(16) -0.0626(15) 0.0216(16) -0.0262(15)
C56 0.1615(17) 0.2260(16) 0.1843(16) -0.0626(15) 0.0216(16) -0.0262(15)
O1 0.1812(14) 0.2140(14) 0.1849(16) 0.0155(16) 0.0125(15) -0.0106(13)
C52 0.1812(14) 0.2140(14) 0.1849(16) 0.0155(16) 0.0125(15) -0.0106(13)
C49 0.1812(14) 0.2140(14) 0.1849(16) 0.0155(16) 0.0125(15) -0.0106(13)
C50 0.1812(14) 0.2140(14) 0.1849(16) 0.0155(16) 0.0125(15) -0.0106(13)
C51 0.1812(14) 0.2140(14) 0.1849(16) 0.0155(16) 0.0125(15) -0.0106(13)

loop_
_atom_type_symbol
_atom_type_description
_atom_type_scat_dispersion_real
_atom_type_scat_dispersion_imag
_atom_type_scat_source
C C 0.0033 0.0016 'International Tables Vol C Tables 4.2.6.8 and 6.1.1.4'
H H 0.0000 0.0000 'International Tables Vol C Tables 4.2.6.8 and 6.1.1.4'
B B 0.0013 0.0007 'International Tables Vol C Tables 4.2.6.8 and 6.1.1.4'
F F 0.0171 0.0103 'International Tables Vol C Tables 4.2.6.8 and 6.1.1.4'
N N 0.0061 0.0033 'International Tables Vol C Tables 4.2.6.8 and 6.1.1.4'
Na Na 0.0362 0.0249 'International Tables Vol C Tables 4.2.6.8 and 6.1.1.4'
O O 0.0106 0.0060 'International Tables Vol C Tables 4.2.6.8 and 6.1.1.4'

loop_
_geom_angle_atom_site_label_1
_geom_angle_atom_site_label_2
_geom_angle_atom_site_label_3
_geom_angle
C3 N2 C2 106.3(4)
C3 N2 B02E 129.0(5)
C2 N2 B02E 124.6(5)
C10 N1 C12 109.2(6)
C10 N1 C11 109.9(7)
C12 N1 C11 109.2(6)
C10 N1 Na1 115.2(5)
C12 N1 Na1 95.6(5)
C11 N1 Na1 116.5(7)
C3 N3 C1 106.1(5)
C3 N3 B02D 128.7(5)
C1 N3 B02D 125.0(4)
C47 F2 Na1 128.8(6)
N2 C3 N3 110.5(5)
N2 C3 C4 125.0(5)
N3 C3 C4 124.5(5)
C1 C2 N2 108.1(5)
C1 C2 H2 125.9
N2 C2 H2 125.9
C6 C7 C8 118.7(5)
C6 C7 C10 121.8(6)
C8 C7 C10 119.4(6)
F19 C23 C22 121.1(6)
F19 C23 C24 120.6(6)
C22 C23 C24 118.4(7)
C6 C5 C4 119.8(6)
C6 C5 H5 120.1
C4 C5 H5 120.1
F20 C24 C19 119.8(6)
F20 C24 C23 115.5(6)
C19 C24 C23 124.7(6)
F10 C42 C37 122.7(5)
F10 C42 C41 113.7(6)
C37 C42 C41 123.6(6)
C7 C6 C5 121.8(5)
C7 C6 H6 119.1
C5 C6 H6 119.1
C9 C4 C5 118.6(5)
C9 C4 C3 121.0(5)
C5 C4 C3 120.4(5)
C24 C19 C20 114.0(6)
C24 C19 B02D 118.9(5)
C20 C19 B02D 126.8(6)
F21 C14 C13 120.8(6)
F21 C14 C15 115.9(9)
C13 C14 C15 123.2(9)
F29 C29 C30 121.0(9)
F29 C29 C28 119.6(6)
C30 C29 C28 119.4(8)
C2 C1 N3 109.0(5)
C2 C1 H1 125.5
N3 C1 H1 125.5
F11 C32 C33 114.4(7)
F11 C32 C31 119.8(6)
C33 C32 C31 125.8(6)
F5 C44 C45 115.2(7)
F5 C44 C43 119.8(7)
C45 C44 C43 125.0(8)
F6 C38 C37 118.7(6)
F6 C38 C39 117.7(6)
C37 C38 C39 123.5(7)
F8 C40 C39 120.6(7)
F8 C40 C41 119.7(7)
C39 C40 C41 119.6(6)
C16 C17 F24 118.6(12)
C16 C17 C18 118.9(10)
F24 C17 C18 122.5(14)
C18 C13 C14 111.3(7)
C18 C13 B02D 120.7(7)
C14 C13 B02D 127.9(6)
C59 O3 C60 107.4(11)
C44 C43 C48 113.5(7)
C44 C43 B02E 117.8(6)
C48 C43 B02E 128.5(6)
C4 C9 C8 120.8(5)
C4 C9 H9 119.6
C8 C9 H9 119.6
F30 C30 C29 115.6(7)
F30 C30 C25 120.4(6)
C29 C30 C25 124.1(9)
C17 C18 C13 127.8(11)
C17 C18 F25 115.0(9)
C13 C18 F25 117.2(7)
F9 C41 C40 120.2(6)
F9 C41 C42 120.9(7)
C40 C41 C42 118.9(7)
F16 C20 C19 121.8(6)
F16 C20 C21 114.9(6)
C19 C20 C21 123.3(7)
C9 C8 C7 120.3(6)
C9 C8 H8 119.9
C7 C8 H8 119.9
F7 C39 C40 120.3(7)
F7 C39 C38 119.7(8)
C40 C39 C38 120.0(6)
F12 C33 C34 118.8(7)
F12 C33 C32 121.4(7)
C34 C33 C32 119.8(8)
F18 C22 C21 121.4(7)
F18 C22 C23 119.7(7)
C21 C22 C23 118.9(6)
N1 C10 C7 115.4(6)
N1 C10 H10A 108.4
C7 C10 H10A 108.4
N1 C10 H10B 108.4
C7 C10 H10B 108.4
H10A C10 H10B 107.5
C38 C37 C42 114.2(5)
C38 C37 B02E 119.8(6)
C42 C37 B02E 125.7(5)
F1 C48 C43 121.0(7)
F1 C48 C47 116.2(7)
C43 C48 C47 122.8(8)
N1 C12 H12A 109.5
N1 C12 H12B 109.5
H12A C12 H12B 109.5
N1 C12 H12C 109.5
H12A C12 H12C 109.5
H12B C12 H12C 109.5
F13 C34 C33 122.5(10)
F13 C34 C35 120.4(9)
C33 C34 C35 116.9(7)
F28 C28 C27 123.0(10)
F28 C28 C29 119.3(9)
C27 C28 C29 117.5(6)
C22 C21 F17 119.7(6)
C22 C21 C20 120.8(7)
F17 C21 C20 119.5(7)
C16 C15 F22 123.2(10)
C16 C15 C14 119.0(11)
F22 C15 C14 117.8(10)
F14 C35 C36 120.8(11)
F14 C35 C34 118.8(9)
C36 C35 C34 120.5(7)
C27 C26 F26 115.4(8)
C27 C26 C25 124.0(9)
F26 C26 C25 120.6(6)
C26 C25 C30 113.2(6)
C26 C25 B02D 127.8(6)
C30 C25 B02D 118.7(7)
C32 C31 C36 112.9(7)
C32 C31 B02E 119.8(5)
C36 C31 B02E 126.8(7)
C17 C16 F23 122.7(14)
C17 C16 C15 119.7(9)
F23 C16 C15 117.6(16)
F15 C36 C35 114.9(7)
F15 C36 C31 121.0(8)
C35 C36 C31 124.2(9)
C26 C27 C28 121.7(9)
C26 C27 F27 118.8(9)
C28 C27 F27 119.4(7)
C61 O4 C64 108.8(13)
N1 C11 H11A 109.5
N1 C11 H11B 109.5
H11A C11 H11B 109.5
N1 C11 H11C 109.5
H11A C11 H11C 109.5
H11B C11 H11C 109.5
C54 O2 C53 113(2)
F2 C47 C46 121.5(9)
F2 C47 C48 118.0(9)
C46 C47 C48 120.5(8)
N1 Na1 O1 113.4(5)
N1 Na1 F2 91.5(3)
O1 Na1 F2 103.3(6)
F4 C45 C46 119.6(8)
F4 C45 C44 121.1(9)
C46 C45 C44 119.3(9)
N3 B02D C13 113.2(6)
N3 B02D C19 104.0(4)
C13 B02D C19 114.8(5)
N3 B02D C25 108.8(5)
C13 B02D C25 103.5(5)
C19 B02D C25 112.7(6)
N2 B02E C43 103.4(5)
N2 B02E C31 111.2(5)
C43 B02E C31 113.3(5)
N2 B02E C37 110.5(5)
C43 B02E C37 116.2(5)
C31 B02E C37 102.5(5)
F3 C46 C47 118.5(10)
F3 C46 C45 122.6(10)
C47 C46 C45 118.9(8)
O3 C59 C58 108.4(11)
O3 C59 H59A 110.0
C58 C59 H59A 110.0
O3 C59 H59B 110.0
C58 C59 H59B 110.0
H59A C59 H59B 108.4
C64 C63 C62 101.4(17)
C64 C63 H63A 111.5
C62 C63 H63A 111.5
C64 C63 H63B 111.5
C62 C63 H63B 111.5
H63A C63 H63B 109.3
O4 C61 C62 108.7(16)
O4 C61 H61A 110.0
C62 C61 H61A 110.0
O4 C61 H61B 110.0
C62 C61 H61B 110.0
H61A C61 H61B 108.3
C57 C58 C59 103.3(14)
C57 C58 H58A 111.1
C59 C58 H58A 111.1
C57 C58 H58B 111.1
C59 C58 H58B 111.1
H58A C58 H58B 109.1
O4 C64 C63 108.3(16)
O4 C64 H64A 110.0
C63 C64 H64A 110.0
O4 C64 H64B 110.0
C63 C64 H64B 110.0
H64A C64 H64B 108.4
O3 C60 C57 112.8(12)
O3 C60 H60A 109.0
C57 C60 H60A 109.0
O3 C60 H60B 109.0
C57 C60 H60B 109.0
H60A C60 H60B 107.8
C61 C62 C63 100.5(15)
C61 C62 H62A 111.7
C63 C62 H62A 111.7
C61 C62 H62B 111.7
C63 C62 H62B 111.7
H62A C62 H62B 109.4
O2 C53 C56 107.1(18)
O2 C53 H53A 110.3
C56 C53 H53A 110.3
O2 C53 H53B 110.3
C56 C53 H53B 110.3
H53A C53 H53B 108.5
O2 C54 C55 104(2)
O2 C54 H54A 110.9
C55 C54 H54A 110.9
O2 C54 H54B 110.9
C55 C54 H54B 110.9
H54A C54 H54B 108.9
C60 C57 C58 103.6(18)
C60 C57 H57A 111.0
C58 C57 H57A 111.0
C60 C57 H57B 111.0
C58 C57 H57B 111.0
H57A C57 H57B 109.0
C56 C55 C54 104.6(19)
C56 C55 H55A 110.8
C54 C55 H55A 110.8
C56 C55 H55B 110.8
C54 C55 H55B 110.8
H55A C55 H55B 108.9
C55 C56 C53 109(2)
C55 C56 H56A 109.8
C53 C56 H56A 109.8
C55 C56 H56B 109.8
C53 C56 H56B 109.8
H56A C56 H56B 108.3
C52 O1 C49 106.3(16)
C52 O1 Na1 103.8(16)
C49 O1 Na1 134.8(14)
O1 C52 C51 111.0(17)
O1 C52 H52A 109.4
C51 C52 H52A 109.4
O1 C52 H52B 109.4
C51 C52 H52B 109.4
H52A C52 H52B 108.0
C50 C49 O1 109.6(12)
C50 C49 H49A 109.8
O1 C49 H49A 109.8
C50 C49 H49B 109.8
O1 C49 H49B 109.8
H49A C49 H49B 108.2
C49 C50 C51 107.2(12)
C49 C50 H50A 110.3
C51 C50 H50A 110.3
C49 C50 H50B 110.3
C51 C50 H50B 110.3
H50A C50 H50B 108.5
C52 C51 C50 105.1(14)
C52 C51 H51A 110.7
C50 C51 H51A 110.7
C52 C51 H51B 110.7
C50 C51 H51B 110.7
H51A C51 H51B 108.8

loop_
_geom_bond_atom_site_label_1
_geom_bond_atom_site_label_2
_geom_bond_distance
F11 C32 1.349(7)
F10 C42 1.335(8)
F20 C24 1.360(8)
F16 C20 1.352(8)
F6 C38 1.356(9)
F30 C30 1.356(10)
F1 C48 1.353(9)
F21 C14 1.353(10)
F9 C41 1.325(9)
F19 C23 1.333(9)
F25 C18 1.386(11)
F5 C44 1.337(10)
F17 C21 1.356(8)
N2 C3 1.335(8)
N2 C2 1.393(7)
N2 B02E 1.598(8)
F26 C26 1.377(10)
F29 C29 1.335(11)
F12 C33 1.321(10)
F8 C40 1.340(8)
N1 C10 1.462(8)
N1 C12 1.471(9)
N1 C11 1.473(11)
N1 Na1 2.753(10)
F15 C36 1.342(11)
F7 C39 1.353(8)
N3 C3 1.350(7)
N3 C1 1.379(8)
N3 B02D 1.602(9)
F18 C22 1.321(9)
F24 C17 1.339(13)
F2 C47 1.352(11)
F2 Na1 2.982(13)
C3 C4 1.500(8)
F22 C15 1.394(13)
F28 C28 1.331(8)
C2 C1 1.323(9)
C2 H2 0.9500
F27 C27 1.381(12)
F14 C35 1.328(10)
C7 C6 1.369(9)
C7 C8 1.403(9)
C7 C10 1.496(9)
C23 C22 1.386(11)
C23 C24 1.391(10)
C5 C6 1.384(8)
C5 C4 1.407(7)
C5 H5 0.9500
C24 C19 1.375(10)
C42 C37 1.392(9)
C42 C41 1.395(8)
C6 H6 0.9500
C4 C9 1.387(9)
C19 C20 1.381(9)
C19 B02D 1.657(10)
C14 C13 1.392(12)
C14 C15 1.399(11)
C29 C30 1.383(9)
C29 C28 1.388(15)
F13 C34 1.300(10)
C1 H1 0.9500
C32 C33 1.379(10)
C32 C31 1.384(11)
C44 C45 1.377(13)
C44 C43 1.382(11)
C38 C37 1.371(9)
C38 C39 1.388(10)
C40 C39 1.357(12)
C40 C41 1.366(11)
C17 C16 1.320(18)
C17 C18 1.353(14)
F23 C16 1.344(12)
C13 C18 1.370(11)
C13 B02D 1.633(11)
O3 C59 1.385(14)
O3 C60 1.417(18)
C43 C48 1.392(10)
C43 B02E 1.642(10)
C9 C8 1.387(9)
C9 H9 0.9500
C30 C25 1.397(11)
F4 C45 1.342(12)
C20 C21 1.385(10)
C8 H8 0.9500
C33 C34 1.372(12)
C22 C21 1.354(12)
C10 H10A 0.9900
C10 H10B 0.9900
C37 B02E 1.657(8)
F3 C46 1.341(12)
C48 C47 1.397(13)
C12 H12A 0.9800
C12 H12B 0.9800
C12 H12C 0.9800
C34 C35 1.413(16)
C28 C27 1.361(14)
C15 C16 1.382(19)
C35 C36 1.376(13)
C26 C27 1.360(10)
C26 C25 1.379(12)
C25 B02D 1.662(8)
C31 C36 1.384(10)
C31 B02E 1.651(10)
O4 C61 1.36(2)
O4 C64 1.42(2)
C11 H11A 0.9800
C11 H11B 0.9800
C11 H11C 0.9800
O2 C54 1.34(2)
O2 C53 1.47(3)
C47 C46 1.359(15)
Na1 O1 2.80(2)
C45 C46 1.370(16)
C59 C58 1.55(2)
C59 H59A 0.9900
C59 H59B 0.9900
C63 C64 1.44(2)
C63 C62 1.54(3)
C63 H63A 0.9900
C63 H63B 0.9900
C61 C62 1.52(2)
C61 H61A 0.9900
C61 H61B 0.9900
C58 C57 1.50(3)
C58 H58A 0.9900
C58 H58B 0.9900
C64 H64A 0.9900
C64 H64B 0.9900
C60 C57 1.44(3)
C60 H60A 0.9900
C60 H60B 0.9900
C62 H62A 0.9900
C62 H62B 0.9900
C53 C56 1.5298(14)
C53 H53A 0.9900
C53 H53B 0.9900
C54 C55 1.71(4)
C54 H54A 0.9900
C54 H54B 0.9900
C57 H57A 0.9900
C57 H57B 0.9900
C55 C56 1.39(3)
C55 H55A 0.9900
C55 H55B 0.9900
C56 H56A 0.9900
C56 H56B 0.9900
O1 C52 1.36(2)
O1 C49 1.487(16)
C52 C51 1.460(19)
C52 H52A 0.9900
C52 H52B 0.9900
C49 C50 1.379(19)
C49 H49A 0.9900
C49 H49B 0.9900
C50 C51 1.477(16)
C50 H50A 0.9900
C50 H50B 0.9900
C51 H51A 0.9900
C51 H51B 0.9900
